data_2239219
loop_
_publ_author_name
'Fang, Hua'
'Wang, Guang-Qin'
'Chen, Wei-Zhu'
'Yi, Rui-Zao'
'Hong, Zhuan'

_publ_section_title
;
 Diisopropyl [(4-methoxybenzamido)(<i>p</i>-tolyl)methyl]phosphonate
;
_journal_coeditor_code LH5691
_journal_issue 4
_journal_name_full 'Acta Crystallographica Section E'
_journal_page_first o428
_journal_paper_doi 10.1107/S1600536814004413
_journal_volume 70
_journal_year 2014
_chemical_formula_iupac 'C22 H30 N O5 P'
_chemical_formula_moiety 'C22 H30 N O5 P'
_chemical_formula_sum 'C22 H30 N O5 P'
_chemical_formula_weight 419.44
_chemical_name_systematic
;
Diisopropyl [(4-methoxybenzamido)(<i>p</i>-tolyl)methyl]phosphonate
;
_space_group_IT_number 2
_symmetry_cell_setting triclinic
_symmetry_space_group_name_Hall '-P 1'
_symmetry_space_group_name_H-M 'P -1'
_atom_sites_solution_hydrogens geom
_atom_sites_solution_primary direct
_atom_sites_solution_secondary difmap
_audit_creation_method SHELXL-97
_cell_angle_alpha 73.389(5)
_cell_angle_beta 76.324(5)
_cell_angle_gamma 78.609(5)
_cell_formula_units_Z 4
_cell_length_a 12.4900(7)
_cell_length_b 14.0338(8)
_cell_length_c 14.5693(9)
_cell_measurement_reflns_used 1986
_cell_measurement_temperature 293(2)
_cell_measurement_theta_max 27.07
_cell_measurement_theta_min 1.28
_cell_volume 2354.5(2)
_computing_cell_refinement 'SAINT (Bruker, 2001)'
_computing_data_collection 'SMART (Bruker, 2001)'
_computing_data_reduction 'SAINT (Bruker, 2001)'
_computing_molecular_graphics 'PLATON (Spek, 2009)'
_computing_publication_material 'SHELXL97 (Sheldrick, 2008)'
_computing_structure_refinement 'SHELXL97 (Sheldrick, 2008)'
_computing_structure_solution 'SHELXS97 (Sheldrick, 2008)'
_diffrn_ambient_temperature 293(2)
_diffrn_measured_fraction_theta_full 0.961
_diffrn_measured_fraction_theta_max 0.961
_diffrn_measurement_device_type 'Bruker APEX CCD'
_diffrn_measurement_method '\f and \w scans'
_diffrn_radiation_monochromator graphite
_diffrn_radiation_source 'fine-focus sealed tube'
_diffrn_radiation_type MoK\a
_diffrn_radiation_wavelength 0.71073
_diffrn_reflns_av_R_equivalents 0.0477
_diffrn_reflns_av_sigmaI/netI 0.0529
_diffrn_reflns_limit_h_max 14
_diffrn_reflns_limit_h_min -14
_diffrn_reflns_limit_k_max 16
_diffrn_reflns_limit_k_min -16
_diffrn_reflns_limit_l_max 17
_diffrn_reflns_limit_l_min -16
_diffrn_reflns_number 17787
_diffrn_reflns_theta_full 25.00
_diffrn_reflns_theta_max 25.00
_diffrn_reflns_theta_min 3.13
_diffrn_standards_number 0
_exptl_absorpt_coefficient_mu 0.147
_exptl_absorpt_correction_T_max 0.9741
_exptl_absorpt_correction_T_min 0.9382
_exptl_absorpt_correction_type multi-scan
_exptl_absorpt_process_details '(SADABS; Bruker, 2001)'
_exptl_crystal_colour colorless
_exptl_crystal_density_diffrn 1.183
_exptl_crystal_density_method 'not measured'
_exptl_crystal_description block
_exptl_crystal_F_000 896
_exptl_crystal_size_max 0.44
_exptl_crystal_size_mid 0.32
_exptl_crystal_size_min 0.18
_refine_diff_density_max 0.367
_refine_diff_density_min -0.243
_refine_ls_extinction_method none
_refine_ls_goodness_of_fit_ref 1.077
_refine_ls_hydrogen_treatment constr
_refine_ls_matrix_type full
_refine_ls_number_parameters 523
_refine_ls_number_reflns 7970
_refine_ls_number_restraints 0
_refine_ls_restrained_S_all 1.077
_refine_ls_R_factor_all 0.1112
_refine_ls_R_factor_gt 0.0666
_refine_ls_shift/su_max 0.000
_refine_ls_shift/su_mean 0.000
_refine_ls_structure_factor_coef Fsqd
_refine_ls_weighting_details 'calc w=1/[\s^2^(Fo^2^)+(0.1456P)^2^+0.0000P] where P=(Fo^2^+2Fc^2^)/3'
_refine_ls_weighting_scheme calc
_refine_ls_wR_factor_gt 0.1875
_refine_ls_wR_factor_ref 0.2372
_reflns_number_gt 4850
_reflns_number_total 7970
_reflns_threshold_expression I>2\s(I)
_cod_data_source_file lh5691sup1.cif
_cod_data_source_block I
_cod_database_code 2239219
_cod_database_fobs_code 2239219

loop_
_symmetry_equiv_pos_as_xyz
'x, y, z'
'-x, -y, -z'

loop_
_atom_site_type_symbol
_atom_site_label
_atom_site_fract_x
_atom_site_fract_y
_atom_site_fract_z
_atom_site_U_iso_or_equiv
_atom_site_adp_type
_atom_site_calc_flag
_atom_site_refinement_flags
_atom_site_occupancy
_atom_site_symmetry_multiplicity
P P1 0.57811(7) 0.44284(7) 0.16751(6) 0.0520(3) Uani d . 1 1
N N1 0.6169(2) 0.6091(2) 0.0288(2) 0.0516(7) Uani d . 1 1
H H1A 0.5685 0.6027 -0.0015 0.062 Uiso calc R 1 1
C C1 0.6337(3) 0.7016(3) 0.0261(3) 0.0638(10) Uani d . 1 1
O O1 0.7087(3) 0.7155(2) 0.0598(3) 0.1190(14) Uani d . 1 1
O O2 0.49931(17) 0.41867(18) 0.11966(17) 0.0571(6) Uani d . 1 1
C C2 0.5546(3) 0.7864(2) -0.0178(3) 0.0582(9) Uani d . 1 1
P P2 0.14534(7) 0.06980(7) 0.34174(7) 0.0566(3) Uani d . 1 1
N N2 0.1934(2) -0.0972(2) 0.4752(2) 0.0547(7) Uani d . 1 1
H H2A 0.1239 -0.0969 0.5007 0.066 Uiso calc R 1 1
O O3 0.52694(19) 0.5103(2) 0.2420(2) 0.0708(7) Uani d . 1 1
C C3 0.5913(4) 0.8747(3) -0.0739(4) 0.0982(16) Uani d . 1 1
H H3A 0.6668 0.8799 -0.0872 0.118 Uiso calc R 1 1
O O4 0.6468(2) 0.35073(19) 0.22714(18) 0.0659(7) Uani d . 1 1
C C4 0.5166(6) 0.9569(4) -0.1114(5) 0.1155(19) Uani d . 1 1
H H4A 0.5432 1.0156 -0.1505 0.139 Uiso calc R 1 1
O O5 0.98353(19) 0.2768(2) -0.1426(2) 0.0767(8) Uani d . 1 1
C C5 0.4038(5) 0.9519(4) -0.0909(4) 0.0962(15) Uani d . 1 1
C C6 0.3690(4) 0.8631(4) -0.0355(4) 0.0823(12) Uani d . 1 1
H H6A 0.2934 0.8580 -0.0219 0.099 Uiso calc R 1 1
O O6 0.3615(2) -0.1907(2) 0.4513(3) 0.0923(10) Uani d . 1 1
C C7 0.4419(3) 0.7802(3) 0.0013(3) 0.0644(10) Uani d . 1 1
H H7A 0.4151 0.7208 0.0385 0.077 Uiso calc R 1 1
O O7 0.02795(18) 0.08346(19) 0.38750(19) 0.0636(7) Uani d . 1 1
C C8 0.6792(3) 0.5189(2) 0.0822(3) 0.0517(8) Uani d . 1 1
H H8A 0.7198 0.5406 0.1208 0.062 Uiso calc R 1 1
O O8 0.1754(2) 0.0138(3) 0.2580(2) 0.0911(10) Uani d . 1 1
C C9 0.7636(2) 0.4594(2) 0.0191(2) 0.0462(7) Uani d . 1 1
O O9 0.2008(2) 0.1666(2) 0.2895(2) 0.0786(8) Uani d . 1 1
C C10 0.7348(3) 0.4320(3) -0.0546(3) 0.0550(9) Uani d . 1 1
H H10A 0.6639 0.4541 -0.0690 0.066 Uiso calc R 1 1
O O10 0.2849(2) 0.2332(3) 0.6678(2) 0.0842(9) Uani d . 1 1
C C11 0.8103(3) 0.3722(3) -0.1069(3) 0.0651(10) Uani d . 1 1
H H11A 0.7896 0.3544 -0.1564 0.078 Uiso calc R 1 1
C C12 0.9168(2) 0.3378(3) -0.0877(3) 0.0550(9) Uani d . 1 1
C C13 0.9486(3) 0.3677(3) -0.0166(3) 0.0632(10) Uani d . 1 1
H H13A 1.0201 0.3474 -0.0035 0.076 Uiso calc R 1 1
C C14 0.8705(3) 0.4291(3) 0.0351(3) 0.0618(9) Uani d . 1 1
H H14A 0.8918 0.4503 0.0823 0.074 Uiso calc R 1 1
C C15 0.4143(3) 0.5126(4) 0.2970(3) 0.0760(12) Uani d . 1 1
H H15A 0.3680 0.4918 0.2625 0.091 Uiso calc R 1 1
C C16 0.3747(5) 0.6195(5) 0.2997(5) 0.1170(19) Uani d . 1 1
H H16A 0.3785 0.6609 0.2343 0.176 Uiso calc R 1 1
H H16B 0.4209 0.6407 0.3320 0.176 Uiso calc R 1 1
H H16C 0.2992 0.6255 0.3345 0.176 Uiso calc R 1 1
C C17 0.4119(6) 0.4438(6) 0.3946(5) 0.140(2) Uani d . 1 1
H H17A 0.4374 0.3763 0.3885 0.210 Uiso calc R 1 1
H H17B 0.3371 0.4478 0.4314 0.210 Uiso calc R 1 1
H H17C 0.4595 0.4622 0.4277 0.210 Uiso calc R 1 1
C C18 0.6608(3) 0.2496(3) 0.2166(3) 0.0709(11) Uani d . 1 1
H H18A 0.6488 0.2520 0.1518 0.085 Uiso calc R 1 1
C C19 0.5788(5) 0.1938(4) 0.2909(5) 0.124(2) Uani d . 1 1
H H19A 0.5052 0.2252 0.2818 0.186 Uiso calc R 1 1
H H19B 0.5880 0.1937 0.3545 0.186 Uiso calc R 1 1
H H19C 0.5895 0.1260 0.2852 0.186 Uiso calc R 1 1
C C20 0.7770(4) 0.2024(4) 0.2251(5) 0.122(2) Uani d . 1 1
H H20A 0.8281 0.2407 0.1749 0.183 Uiso calc R 1 1
H H20B 0.7879 0.1350 0.2180 0.183 Uiso calc R 1 1
H H20C 0.7898 0.2011 0.2879 0.183 Uiso calc R 1 1
C C21 1.0901(3) 0.2388(5) -0.1218(4) 0.1077(18) Uani d . 1 1
H H21A 1.1288 0.1967 -0.1643 0.162 Uiso calc R 1 1
H H21B 1.0837 0.2002 -0.0552 0.162 Uiso calc R 1 1
H H21C 1.1306 0.2935 -0.1316 0.162 Uiso calc R 1 1
C C22 0.3224(6) 1.0398(4) -0.1290(6) 0.149(3) Uani d . 1 1
H H22A 0.2484 1.0225 -0.1067 0.224 Uiso calc R 1 1
H H22B 0.3392 1.0574 -0.1991 0.224 Uiso calc R 1 1
H H22C 0.3276 1.0959 -0.1057 0.224 Uiso calc R 1 1
C C32 0.1632(3) 0.0901(3) 0.5589(3) 0.0721(12) Uani d . 1 1
H H32A 0.0931 0.0731 0.5649 0.086 Uiso calc R 1 1
C C24 0.2062(3) -0.2782(3) 0.5246(3) 0.0597(9) Uani d . 1 1
C C34 0.2810(3) 0.1747(3) 0.6079(3) 0.0624(9) Uani d . 1 1
C C35 0.3702(3) 0.1407(3) 0.5440(3) 0.0639(10) Uani d . 1 1
H H35A 0.4406 0.1568 0.5386 0.077 Uiso calc R 1 1
C C33 0.1773(3) 0.1485(4) 0.6153(3) 0.0782(13) Uani d . 1 1
H H33A 0.1167 0.1706 0.6588 0.094 Uiso calc R 1 1
C C29 0.1018(3) -0.2839(3) 0.5090(3) 0.0752(11) Uani d . 1 1
H H29A 0.0624 -0.2278 0.4735 0.090 Uiso calc R 1 1
C C25 0.2597(4) -0.3628(4) 0.5797(4) 0.0933(15) Uani d . 1 1
H H25A 0.3296 -0.3608 0.5905 0.112 Uiso calc R 1 1
C C27 0.1138(6) -0.4590(4) 0.6033(4) 0.1123(19) Uani d . 1 1
C C40 0.1482(4) 0.2670(3) 0.2820(4) 0.0864(13) Uani d . 1 1
H H40A 0.0876 0.2683 0.3386 0.104 Uiso calc R 1 1
C C28 0.0569(5) -0.3729(4) 0.5465(5) 0.1047(17) Uani d . 1 1
H H28A -0.0118 -0.3765 0.5342 0.126 Uiso calc R 1 1
C C43 0.3887(4) 0.2620(4) 0.6653(4) 0.0995(16) Uani d . 1 1
H H43A 0.3788 0.3025 0.7107 0.149 Uiso calc R 1 1
H H43B 0.4163 0.3000 0.6007 0.149 Uiso calc R 1 1
H H43C 0.4410 0.2031 0.6830 0.149 Uiso calc R 1 1
C C42 0.2333(6) 0.3271(5) 0.2858(7) 0.152(3) Uani d . 1 1
H H42A 0.2601 0.2996 0.3459 0.229 Uiso calc R 1 1
H H42B 0.2000 0.3956 0.2821 0.229 Uiso calc R 1 1
H H42C 0.2943 0.3247 0.2318 0.229 Uiso calc R 1 1
C C26 0.2137(7) -0.4490(4) 0.6187(4) 0.116(2) Uani d . 1 1
H H26A 0.2521 -0.5032 0.6574 0.139 Uiso calc R 1 1
C C37 0.1099(4) -0.0422(4) 0.2348(4) 0.1015(17) Uani d . 1 1
H H37A 0.0467 -0.0566 0.2888 0.122 Uiso calc R 1 1
C C38 0.1784(9) -0.1388(5) 0.2208(6) 0.193(4) Uani d . 1 1
H H38A 0.2058 -0.1746 0.2793 0.289 Uiso calc R 1 1
H H38B 0.2399 -0.1251 0.1675 0.289 Uiso calc R 1 1
H H38C 0.1334 -0.1789 0.2066 0.289 Uiso calc R 1 1
C C41 0.1017(7) 0.3054(6) 0.1941(6) 0.166(3) Uani d . 1 1
H H41A 0.0466 0.2654 0.1962 0.248 Uiso calc R 1 1
H H41B 0.1598 0.3025 0.1382 0.248 Uiso calc R 1 1
H H41C 0.0678 0.3738 0.1899 0.248 Uiso calc R 1 1
C C44 0.0581(8) -0.5530(5) 0.6473(6) 0.179(4) Uani d . 1 1
H H44A 0.1063 -0.6044 0.6835 0.269 Uiso calc R 1 1
H H44B 0.0434 -0.5760 0.5960 0.269 Uiso calc R 1 1
H H44C -0.0107 -0.5380 0.6901 0.269 Uiso calc R 1 1
C C39 0.0687(9) 0.0138(8) 0.1473(8) 0.202(4) Uani d . 1 1
H H39A 0.0215 0.0737 0.1588 0.304 Uiso calc R 1 1
H H39B 0.0270 -0.0267 0.1298 0.304 Uiso calc R 1 1
H H39C 0.1303 0.0315 0.0952 0.304 Uiso calc R 1 1
C C30 0.2356(2) -0.0021(3) 0.4265(3) 0.0536(8) Uani d . 1 1
H H30A 0.3088 -0.0178 0.3871 0.064 Uiso calc R 1 1
C C31 0.2520(3) 0.0561(3) 0.4933(2) 0.0523(8) Uani d . 1 1
C C23 0.2607(3) -0.1856(3) 0.4811(3) 0.0603(9) Uani d . 1 1
C C36 0.3538(3) 0.0825(3) 0.4882(3) 0.0624(10) Uani d . 1 1
H H36A 0.4146 0.0600 0.4451 0.075 Uiso calc R 1 1

loop_
_atom_site_aniso_label
_atom_site_aniso_U_11
_atom_site_aniso_U_22
_atom_site_aniso_U_33
_atom_site_aniso_U_12
_atom_site_aniso_U_13
_atom_site_aniso_U_23
P1 0.0486(5) 0.0586(6) 0.0503(5) 0.0021(4) -0.0198(4) -0.0141(4)
N1 0.0504(15) 0.0487(16) 0.0650(17) -0.0026(12) -0.0260(13) -0.0193(14)
C1 0.061(2) 0.048(2) 0.087(3) -0.0059(17) -0.026(2) -0.0163(19)
O1 0.105(2) 0.080(2) 0.213(4) -0.0052(18) -0.099(3) -0.049(2)
O2 0.0510(12) 0.0623(15) 0.0600(14) -0.0056(11) -0.0191(11) -0.0131(12)
C2 0.065(2) 0.0392(19) 0.072(2) 0.0051(16) -0.0234(18) -0.0160(18)
P2 0.0508(5) 0.0632(6) 0.0555(6) -0.0126(4) -0.0074(4) -0.0133(5)
N2 0.0352(13) 0.0492(16) 0.0709(18) 0.0023(12) -0.0046(12) -0.0112(14)
O3 0.0563(14) 0.0921(19) 0.0739(17) -0.0027(13) -0.0116(12) -0.0423(15)
C3 0.090(3) 0.058(3) 0.132(4) -0.014(2) -0.017(3) -0.003(3)
O4 0.0776(16) 0.0635(17) 0.0567(15) 0.0014(13) -0.0327(12) -0.0068(13)
C4 0.149(5) 0.052(3) 0.131(5) -0.023(3) -0.027(4) 0.006(3)
O5 0.0500(14) 0.098(2) 0.0844(19) 0.0083(13) -0.0195(13) -0.0336(17)
C5 0.129(4) 0.064(3) 0.090(3) 0.017(3) -0.038(3) -0.018(3)
C6 0.075(3) 0.079(3) 0.091(3) 0.017(2) -0.032(2) -0.024(3)
O6 0.0475(15) 0.089(2) 0.137(3) 0.0119(14) -0.0110(16) -0.044(2)
C7 0.064(2) 0.058(2) 0.069(2) 0.0051(18) -0.0203(18) -0.0152(19)
O7 0.0480(13) 0.0694(16) 0.0711(16) -0.0115(11) -0.0142(11) -0.0093(13)
C8 0.0491(18) 0.0483(19) 0.064(2) -0.0021(15) -0.0311(16) -0.0108(17)
O8 0.0774(18) 0.127(3) 0.086(2) -0.0213(18) -0.0065(16) -0.055(2)
C9 0.0367(15) 0.0476(18) 0.0548(19) -0.0049(13) -0.0165(13) -0.0079(15)
O9 0.0662(16) 0.0706(19) 0.0833(19) -0.0164(14) -0.0048(14) 0.0021(15)
C10 0.0402(16) 0.067(2) 0.065(2) 0.0009(15) -0.0262(16) -0.0196(19)
O10 0.0582(15) 0.119(2) 0.092(2) -0.0230(15) -0.0044(14) -0.055(2)
C11 0.0476(18) 0.088(3) 0.071(2) -0.0031(18) -0.0211(17) -0.033(2)
C12 0.0394(17) 0.064(2) 0.059(2) -0.0008(16) -0.0118(15) -0.0132(18)
C13 0.0423(17) 0.080(3) 0.067(2) 0.0062(17) -0.0240(16) -0.017(2)
C14 0.0512(19) 0.078(3) 0.066(2) -0.0009(17) -0.0291(17) -0.024(2)
C15 0.064(2) 0.102(3) 0.069(3) -0.009(2) -0.011(2) -0.037(3)
C16 0.110(4) 0.120(4) 0.137(5) 0.021(3) -0.032(4) -0.074(4)
C17 0.146(5) 0.149(6) 0.098(4) -0.017(5) 0.008(4) -0.016(4)
C18 0.073(2) 0.074(3) 0.062(2) 0.007(2) -0.0171(19) -0.020(2)
C19 0.126(4) 0.093(4) 0.142(5) -0.032(4) -0.003(4) -0.021(4)
C20 0.097(4) 0.094(4) 0.144(5) 0.032(3) -0.024(3) -0.014(4)
C21 0.062(2) 0.161(5) 0.092(3) 0.049(3) -0.027(2) -0.053(4)
C22 0.194(7) 0.078(4) 0.163(6) 0.058(4) -0.087(5) -0.020(4)
C32 0.0389(18) 0.119(4) 0.069(2) -0.024(2) 0.0019(17) -0.042(3)
C24 0.071(2) 0.053(2) 0.051(2) 0.0067(18) -0.0120(17) -0.0166(18)
C34 0.057(2) 0.073(2) 0.060(2) -0.0138(18) -0.0154(17) -0.014(2)
C35 0.0405(17) 0.080(3) 0.075(2) -0.0179(17) -0.0078(17) -0.023(2)
C33 0.0454(19) 0.125(4) 0.077(3) -0.015(2) 0.0028(18) -0.055(3)
C29 0.073(3) 0.057(2) 0.085(3) -0.009(2) -0.011(2) -0.004(2)
C25 0.119(4) 0.070(3) 0.097(3) 0.025(3) -0.056(3) -0.028(3)
C27 0.161(6) 0.068(3) 0.096(4) -0.017(4) -0.010(4) -0.015(3)
C40 0.077(3) 0.071(3) 0.106(4) -0.015(2) -0.021(3) -0.008(3)
C28 0.100(4) 0.080(4) 0.128(4) -0.022(3) -0.005(3) -0.024(3)
C43 0.092(3) 0.134(4) 0.100(3) -0.054(3) -0.016(3) -0.048(3)
C42 0.135(5) 0.109(5) 0.229(9) -0.050(4) -0.067(5) -0.018(5)
C26 0.201(7) 0.059(3) 0.086(4) 0.007(4) -0.060(4) -0.006(3)
C37 0.096(3) 0.125(4) 0.096(4) -0.043(3) 0.006(3) -0.050(3)
C38 0.321(12) 0.109(5) 0.152(7) -0.009(6) -0.014(7) -0.078(5)
C41 0.182(7) 0.158(6) 0.152(6) -0.030(5) -0.102(6) 0.032(5)
C44 0.253(9) 0.069(4) 0.182(8) -0.060(5) 0.012(7) 0.000(4)
C39 0.235(10) 0.213(10) 0.202(9) 0.003(8) -0.149(8) -0.054(8)
C30 0.0362(15) 0.058(2) 0.059(2) -0.0048(14) 0.0034(14) -0.0143(17)
C31 0.0452(17) 0.056(2) 0.0528(19) -0.0090(15) -0.0106(15) -0.0064(16)
C23 0.049(2) 0.068(3) 0.063(2) 0.0026(18) -0.0127(17) -0.022(2)
C36 0.0383(17) 0.077(3) 0.071(2) -0.0113(17) -0.0067(16) -0.018(2)

loop_
_atom_type_symbol
_atom_type_description
_atom_type_scat_dispersion_real
_atom_type_scat_dispersion_imag
_atom_type_scat_source
C C 0.0033 0.0000 'International Tables Vol C Tables 4.2.6.8 and 6.1.1.4'
H H 0.0000 0.0000 'International Tables Vol C Tables 4.2.6.8 and 6.1.1.4'
O O 0.0106 0.0000 'International Tables Vol C Tables 4.2.6.8 and 6.1.1.4'
P P 0.1023 0.0000 'International Tables Vol C Tables 4.2.6.8 and 6.1.1.4'
N N 0.0061 0.0000 'International Tables Vol C Tables 4.2.6.8 and 6.1.1.4'

loop_
_geom_angle_atom_site_label_1
_geom_angle_atom_site_label_2
_geom_angle_atom_site_label_3
_geom_angle
O2 P1 O4 115.52(14)
O2 P1 O3 116.31(13)
O4 P1 O3 103.65(14)
O2 P1 C8 112.92(14)
O4 P1 C8 106.08(14)
O3 P1 C8 100.76(15)
C1 N1 C8 121.5(3)
C1 N1 H1A 119.3
C8 N1 H1A 119.3
O1 C1 N1 122.2(4)
O1 C1 C2 121.5(3)
N1 C1 C2 116.3(3)
C3 C2 C7 118.7(4)
C3 C2 C1 120.3(4)
C7 C2 C1 120.9(3)
O7 P2 O8 116.08(15)
O7 P2 O9 117.14(15)
O8 P2 O9 100.74(17)
O7 P2 C30 113.59(15)
O8 P2 C30 103.84(17)
O9 P2 C30 103.56(15)
C23 N2 C30 121.6(3)
C23 N2 H2A 119.2
C30 N2 H2A 119.2
C15 O3 P1 124.0(2)
C2 C3 C4 120.8(5)
C2 C3 H3A 119.6
C4 C3 H3A 119.6
C18 O4 P1 124.5(2)
C5 C4 C3 120.8(5)
C5 C4 H4A 119.6
C3 C4 H4A 119.6
C12 O5 C21 116.9(3)
C6 C5 C4 117.5(4)
C6 C5 C22 121.0(6)
C4 C5 C22 121.5(6)
C7 C6 C5 122.6(4)
C7 C6 H6A 118.7
C5 C6 H6A 118.7
C6 C7 C2 119.6(4)
C6 C7 H7A 120.2
C2 C7 H7A 120.2
N1 C8 C9 115.1(3)
N1 C8 P1 107.4(2)
C9 C8 P1 111.9(2)
N1 C8 H8A 107.3
C9 C8 H8A 107.3
P1 C8 H8A 107.3
C37 O8 P2 128.1(3)
C10 C9 C14 118.2(3)
C10 C9 C8 121.1(3)
C14 C9 C8 120.7(3)
C40 O9 P2 126.3(3)
C9 C10 C11 120.3(3)
C9 C10 H10A 119.9
C11 C10 H10A 119.9
C34 O10 C43 118.7(3)
C10 C11 C12 121.5(3)
C10 C11 H11A 119.2
C12 C11 H11A 119.2
O5 C12 C11 116.3(3)
O5 C12 C13 124.7(3)
C11 C12 C13 119.0(3)
C14 C13 C12 118.4(3)
C14 C13 H13A 120.8
C12 C13 H13A 120.8
C13 C14 C9 122.5(3)
C13 C14 H14A 118.7
C9 C14 H14A 118.7
O3 C15 C17 110.2(4)
O3 C15 C16 106.0(4)
C17 C15 C16 113.1(5)
O3 C15 H15A 109.1
C17 C15 H15A 109.1
C16 C15 H15A 109.1
C15 C16 H16A 109.5
C15 C16 H16B 109.5
H16A C16 H16B 109.5
C15 C16 H16C 109.5
H16A C16 H16C 109.5
H16B C16 H16C 109.5
C15 C17 H17A 109.5
C15 C17 H17B 109.5
H17A C17 H17B 109.5
C15 C17 H17C 109.5
H17A C17 H17C 109.5
H17B C17 H17C 109.5
O4 C18 C19 109.4(4)
O4 C18 C20 108.3(4)
C19 C18 C20 112.0(5)
O4 C18 H18A 109.1
C19 C18 H18A 109.1
C20 C18 H18A 109.1
C18 C19 H19A 109.5
C18 C19 H19B 109.5
H19A C19 H19B 109.5
C18 C19 H19C 109.5
H19A C19 H19C 109.5
H19B C19 H19C 109.5
C18 C20 H20A 109.5
C18 C20 H20B 109.5
H20A C20 H20B 109.5
C18 C20 H20C 109.5
H20A C20 H20C 109.5
H20B C20 H20C 109.5
O5 C21 H21A 109.5
O5 C21 H21B 109.5
H21A C21 H21B 109.5
O5 C21 H21C 109.5
H21A C21 H21C 109.5
H21B C21 H21C 109.5
C5 C22 H22A 109.5
C5 C22 H22B 109.5
H22A C22 H22B 109.5
C5 C22 H22C 109.5
H22A C22 H22C 109.5
H22B C22 H22C 109.5
C33 C32 C31 120.9(3)
C33 C32 H32A 119.6
C31 C32 H32A 119.6
C25 C24 C29 117.6(4)
C25 C24 C23 120.5(4)
C29 C24 C23 121.9(3)
O10 C34 C33 115.5(3)
O10 C34 C35 125.3(3)
C33 C34 C35 119.2(3)
C36 C35 C34 119.0(3)
C36 C35 H35A 120.5
C34 C35 H35A 120.5
C32 C33 C34 120.8(3)
C32 C33 H33A 119.6
C34 C33 H33A 119.6
C28 C29 C24 120.0(4)
C28 C29 H29A 120.0
C24 C29 H29A 120.0
C24 C25 C26 122.1(5)
C24 C25 H25A 118.9
C26 C25 H25A 118.9
C26 C27 C28 116.6(5)
C26 C27 C44 124.3(7)
C28 C27 C44 119.1(7)
O9 C40 C41 110.9(5)
O9 C40 C42 107.2(4)
C41 C40 C42 112.9(5)
O9 C40 H40A 108.6
C41 C40 H40A 108.6
C42 C40 H40A 108.6
C29 C28 C27 121.2(5)
C29 C28 H28A 119.4
C27 C28 H28A 119.4
O10 C43 H43A 109.5
O10 C43 H43B 109.5
H43A C43 H43B 109.5
O10 C43 H43C 109.5
H43A C43 H43C 109.5
H43B C43 H43C 109.5
C40 C42 H42A 109.5
C40 C42 H42B 109.5
H42A C42 H42B 109.5
C40 C42 H42C 109.5
H42A C42 H42C 109.5
H42B C42 H42C 109.5
C27 C26 C25 122.4(5)
C27 C26 H26A 118.8
C25 C26 H26A 118.8
O8 C37 C39 109.9(6)
O8 C37 C38 108.8(6)
C39 C37 C38 110.6(6)
O8 C37 H37A 109.2
C39 C37 H37A 109.2
C38 C37 H37A 109.2
C37 C38 H38A 109.5
C37 C38 H38B 109.5
H38A C38 H38B 109.5
C37 C38 H38C 109.5
H38A C38 H38C 109.5
H38B C38 H38C 109.5
C40 C41 H41A 109.5
C40 C41 H41B 109.5
H41A C41 H41B 109.5
C40 C41 H41C 109.5
H41A C41 H41C 109.5
H41B C41 H41C 109.5
C27 C44 H44A 109.5
C27 C44 H44B 109.5
H44A C44 H44B 109.5
C27 C44 H44C 109.5
H44A C44 H44C 109.5
H44B C44 H44C 109.5
C37 C39 H39A 109.5
C37 C39 H39B 109.5
H39A C39 H39B 109.5
C37 C39 H39C 109.5
H39A C39 H39C 109.5
H39B C39 H39C 109.5
N2 C30 C31 115.4(3)
N2 C30 P2 107.5(2)
C31 C30 P2 113.2(2)
N2 C30 H30A 106.8
C31 C30 H30A 106.8
P2 C30 H30A 106.8
C36 C31 C32 117.1(3)
C36 C31 C30 121.7(3)
C32 C31 C30 121.1(3)
O6 C23 N2 122.3(3)
O6 C23 C24 121.1(3)
N2 C23 C24 116.6(3)
C31 C36 C35 123.1(3)
C31 C36 H36A 118.4
C35 C36 H36A 118.4

loop_
_geom_bond_atom_site_label_1
_geom_bond_atom_site_label_2
_geom_bond_distance
P1 O2 1.470(2)
P1 O4 1.560(3)
P1 O3 1.582(3)
P1 C8 1.820(3)
N1 C1 1.343(4)
N1 C8 1.466(4)
N1 H1A 0.8600
C1 O1 1.225(4)
C1 C2 1.483(5)
C2 C3 1.372(6)
C2 C7 1.385(5)
P2 O7 1.460(2)
P2 O8 1.570(3)
P2 O9 1.561(3)
P2 C30 1.820(4)
N2 C23 1.347(4)
N2 C30 1.457(4)
N2 H2A 0.8600
O3 C15 1.444(4)
C3 C4 1.398(7)
C3 H3A 0.9300
O4 C18 1.444(5)
C4 C5 1.381(8)
C4 H4A 0.9300
O5 C12 1.364(4)
O5 C21 1.402(5)
C5 C6 1.367(7)
C5 C22 1.498(7)
C6 C7 1.387(5)
C6 H6A 0.9300
O6 C23 1.225(4)
C7 H7A 0.9300
C8 C9 1.513(5)
C8 H8A 0.9800
O8 C37 1.392(5)
C9 C10 1.380(4)
C9 C14 1.373(4)
O9 C40 1.417(5)
C10 C11 1.374(5)
C10 H10A 0.9300
O10 C34 1.372(4)
O10 C43 1.421(5)
C11 C12 1.388(5)
C11 H11A 0.9300
C12 C13 1.384(5)
C13 C14 1.397(5)
C13 H13A 0.9300
C14 H14A 0.9300
C15 C17 1.471(8)
C15 C16 1.492(7)
C15 H15A 0.9800
C16 H16A 0.9600
C16 H16B 0.9600
C16 H16C 0.9600
C17 H17A 0.9600
C17 H17B 0.9600
C17 H17C 0.9600
C18 C19 1.463(7)
C18 C20 1.489(6)
C18 H18A 0.9800
C19 H19A 0.9600
C19 H19B 0.9600
C19 H19C 0.9600
C20 H20A 0.9600
C20 H20B 0.9600
C20 H20C 0.9600
C21 H21A 0.9600
C21 H21B 0.9600
C21 H21C 0.9600
C22 H22A 0.9600
C22 H22B 0.9600
C22 H22C 0.9600
C32 C33 1.374(5)
C32 C31 1.387(5)
C32 H32A 0.9300
C24 C25 1.376(6)
C24 C29 1.396(5)
C24 C23 1.494(5)
C34 C33 1.387(5)
C34 C35 1.375(5)
C35 C36 1.377(5)
C35 H35A 0.9300
C33 H33A 0.9300
C29 C28 1.384(6)
C29 H29A 0.9300
C25 C26 1.357(7)
C25 H25A 0.9300
C27 C26 1.359(8)
C27 C28 1.420(8)
C27 C44 1.518(8)
C40 C41 1.450(8)
C40 C42 1.502(7)
C40 H40A 0.9800
C28 H28A 0.9300
C43 H43A 0.9600
C43 H43B 0.9600
C43 H43C 0.9600
C42 H42A 0.9600
C42 H42B 0.9600
C42 H42C 0.9600
C26 H26A 0.9300
C37 C39 1.444(10)
C37 C38 1.493(9)
C37 H37A 0.9800
C38 H38A 0.9600
C38 H38B 0.9600
C38 H38C 0.9600
C41 H41A 0.9600
C41 H41B 0.9600
C41 H41C 0.9600
C44 H44A 0.9600
C44 H44B 0.9600
C44 H44C 0.9600
C39 H39A 0.9600
C39 H39B 0.9600
C39 H39C 0.9600
C30 C31 1.506(5)
C30 H30A 0.9800
C31 C36 1.374(4)
C36 H36A 0.9300

loop_
_geom_hbond_atom_site_label_D
_geom_hbond_atom_site_label_H
_geom_hbond_atom_site_label_A
_geom_hbond_site_symmetry_A
_geom_hbond_distance_DH
_geom_hbond_distance_HA
_geom_hbond_distance_DA
_geom_hbond_angle_DHA
_geom_hbond_publ_flag
N1 H1A O2 2_665 0.86 2.20 3.021(4) 159 y
N2 H2A O7 2_556 0.86 2.20 3.013(4) 157 y

loop_
_geom_torsion_atom_site_label_1
_geom_torsion_atom_site_label_2
_geom_torsion_atom_site_label_3
_geom_torsion_atom_site_label_4
_geom_torsion
C8 N1 C1 O1 7.1(6)
C8 N1 C1 C2 -171.3(3)
O1 C1 C2 C3 39.0(6)
N1 C1 C2 C3 -142.5(4)
O1 C1 C2 C7 -137.4(4)
N1 C1 C2 C7 41.1(5)
O2 P1 O3 C15 28.2(4)
O4 P1 O3 C15 -99.7(3)
C8 P1 O3 C15 150.7(3)
C7 C2 C3 C4 -0.1(7)
C1 C2 C3 C4 -176.6(5)
O2 P1 O4 C18 17.7(3)
O3 P1 O4 C18 146.2(3)
C8 P1 O4 C18 -108.2(3)
C2 C3 C4 C5 1.5(9)
C3 C4 C5 C6 -2.0(9)
C3 C4 C5 C22 179.0(6)
C4 C5 C6 C7 1.1(7)
C22 C5 C6 C7 -179.8(5)
C5 C6 C7 C2 0.3(6)
C3 C2 C7 C6 -0.8(6)
C1 C2 C7 C6 175.7(4)
C1 N1 C8 C9 -109.7(4)
C1 N1 C8 P1 124.9(3)
O2 P1 C8 N1 55.7(2)
O4 P1 C8 N1 -176.9(2)
O3 P1 C8 N1 -69.1(2)
O2 P1 C8 C9 -71.6(2)
O4 P1 C8 C9 55.8(2)
O3 P1 C8 C9 163.6(2)
O7 P2 O8 C37 -14.4(5)
O9 P2 O8 C37 -142.0(4)
C30 P2 O8 C37 111.0(4)
N1 C8 C9 C10 -50.3(4)
P1 C8 C9 C10 72.7(4)
N1 C8 C9 C14 131.3(3)
P1 C8 C9 C14 -105.7(3)
O7 P2 O9 C40 -0.1(4)
O8 P2 O9 C40 126.8(4)
C30 P2 O9 C40 -126.0(4)
C14 C9 C10 C11 2.9(5)
C8 C9 C10 C11 -175.6(3)
C9 C10 C11 C12 0.0(6)
C21 O5 C12 C11 -178.0(4)
C21 O5 C12 C13 2.9(6)
C10 C11 C12 O5 178.4(3)
C10 C11 C12 C13 -2.5(6)
O5 C12 C13 C14 -179.0(3)
C11 C12 C13 C14 2.0(6)
C12 C13 C14 C9 1.0(6)
C10 C9 C14 C13 -3.5(6)
C8 C9 C14 C13 175.1(3)
P1 O3 C15 C17 95.6(5)
P1 O3 C15 C16 -141.7(4)
P1 O4 C18 C19 -96.1(4)
P1 O4 C18 C20 141.6(4)
C43 O10 C34 C33 179.2(4)
C43 O10 C34 C35 -0.1(6)
O10 C34 C35 C36 -180.0(4)
C33 C34 C35 C36 0.7(6)
C31 C32 C33 C34 -0.1(7)
O10 C34 C33 C32 -180.0(4)
C35 C34 C33 C32 -0.6(7)
C25 C24 C29 C28 -1.5(6)
C23 C24 C29 C28 176.6(4)
C29 C24 C25 C26 -0.5(6)
C23 C24 C25 C26 -178.6(4)
P2 O9 C40 C41 -90.9(5)
P2 O9 C40 C42 145.5(4)
C24 C29 C28 C27 1.7(7)
C26 C27 C28 C29 0.0(8)
C44 C27 C28 C29 176.7(5)
C28 C27 C26 C25 -2.1(9)
C44 C27 C26 C25 -178.6(6)
C24 C25 C26 C27 2.4(8)
P2 O8 C37 C39 105.7(6)
P2 O8 C37 C38 -133.0(5)
C23 N2 C30 C31 -102.7(4)
C23 N2 C30 P2 130.1(3)
O7 P2 C30 N2 55.0(3)
O8 P2 C30 N2 -72.0(2)
O9 P2 C30 N2 -176.9(2)
O7 P2 C30 C31 -73.5(3)
O8 P2 C30 C31 159.5(2)
O9 P2 C30 C31 54.6(3)
C33 C32 C31 C36 0.6(6)
C33 C32 C31 C30 -175.8(4)
N2 C30 C31 C36 122.0(4)
P2 C30 C31 C36 -113.7(3)
N2 C30 C31 C32 -61.7(4)
P2 C30 C31 C32 62.6(4)
C30 N2 C23 O6 4.4(6)
C30 N2 C23 C24 -174.6(3)
C25 C24 C23 O6 35.2(5)
C29 C24 C23 O6 -142.8(4)
C25 C24 C23 N2 -145.7(4)
C29 C24 C23 N2 36.3(5)
C32 C31 C36 C35 -0.5(6)
C30 C31 C36 C35 175.9(4)
C34 C35 C36 C31 -0.2(6)
